data_4328950
loop_
_publ_author_name
'Yu-Chun Chuang'
'Chi-Tsun Liu'
'Chou-Fu Sheu'
'Wei-Lun Ho'
'Gene-Hsiang Lee'
'Chih-Cheh Wang'
'Yu Wang'

_publ_section_title
;
 New Iron(II) Spin Crossover Coordination Polymers [Fe(\m-atrz)3]X2.2H2O
 (X = ClO4-, BF4-) and [Fe(\m-atrz)(\m-pyz)(NCS)2].4H2O with an
 Interesting Solvent Effect
;
_journal_name_full 'Inorganic Chemistry'
_journal_page_first 4663
_journal_page_last 4671
_journal_paper_doi 10.1021/ic202626c
_journal_volume 51
_journal_year 2012
_chemical_formula_sum 'C12 H16 Cl2 Fe N24 O10'
_chemical_formula_weight 783.24
_chemical_name_systematic
; 
 ? 
;
_space_group_IT_number 14
_symmetry_cell_setting monoclinic
_symmetry_space_group_name_Hall '-P 2yn'
_symmetry_space_group_name_H-M 'P 1 21/n 1'
_atom_sites_solution_hydrogens geom
_atom_sites_solution_primary direct
_atom_sites_solution_secondary difmap
_audit_creation_method SHELXL-97
_cell_angle_alpha 90.00
_cell_angle_beta 90.8456(16)
_cell_angle_gamma 90.00
_cell_formula_units_Z 2
_cell_length_a 8.1901(3)
_cell_length_b 20.1869(7)
_cell_length_c 8.9629(3)
_cell_measurement_reflns_used all
_cell_measurement_temperature 295(2)
_cell_measurement_theta_max 25.00
_cell_measurement_theta_min 1.00
_cell_volume 1481.70(9)
_computing_cell_refinement DENZO-SMN
_computing_data_collection 'NONIUS COLLECT'
_computing_data_reduction DENZO-SMN
_computing_molecular_graphics 'Bruker SHELXTL'
_computing_publication_material 'Bruker SHELXTL'
_computing_structure_refinement 'SHELXL-97 (Sheldrick, 1997)'
_computing_structure_solution 'SHELXS-97 (Sheldrick, 1990)'
_diffrn_ambient_temperature 295(2)
_diffrn_measured_fraction_theta_full 0.999
_diffrn_measured_fraction_theta_max 0.999
_diffrn_measurement_device_type 'NONIUS KappaCCD'
_diffrn_measurement_method '\w scans'
_diffrn_radiation_monochromator graphite
_diffrn_radiation_source 'fine-focus sealed tube'
_diffrn_radiation_type MoK\a
_diffrn_radiation_wavelength 0.71073
_diffrn_reflns_av_R_equivalents 0.0710
_diffrn_reflns_av_sigmaI/netI 0.0500
_diffrn_reflns_limit_h_max 8
_diffrn_reflns_limit_h_min -9
_diffrn_reflns_limit_k_max 20
_diffrn_reflns_limit_k_min -23
_diffrn_reflns_limit_l_max 9
_diffrn_reflns_limit_l_min -10
_diffrn_reflns_number 12436
_diffrn_reflns_theta_full 25.00
_diffrn_reflns_theta_max 25.00
_diffrn_reflns_theta_min 2.02
_exptl_absorpt_coefficient_mu 0.781
_exptl_absorpt_correction_T_max 0.902
_exptl_absorpt_correction_T_min 0.889
_exptl_absorpt_correction_type multi-scan
_exptl_absorpt_process_details SORTAV
_exptl_crystal_colour orange-red
_exptl_crystal_density_diffrn 1.756
_exptl_crystal_density_meas ?
_exptl_crystal_description block
_exptl_crystal_F_000 792
_exptl_crystal_size_max 0.15
_exptl_crystal_size_mid 0.15
_exptl_crystal_size_min 0.15
_refine_diff_density_max 0.704
_refine_diff_density_min -0.740
_refine_diff_density_rms 0.127
_refine_ls_extinction_method none
_refine_ls_goodness_of_fit_ref 1.197
_refine_ls_hydrogen_treatment constr
_refine_ls_matrix_type full
_refine_ls_number_parameters 223
_refine_ls_number_reflns 2614
_refine_ls_number_restraints 0
_refine_ls_restrained_S_all 1.197
_refine_ls_R_factor_all 0.1145
_refine_ls_R_factor_gt 0.0843
_refine_ls_shift/su_max 0.000
_refine_ls_shift/su_mean 0.000
_refine_ls_structure_factor_coef Fsqd
_refine_ls_weighting_details 'calc w=1/[\s^2^(Fo^2^)+(0.1198P)^2^+6.7520P] where P=(Fo^2^+2Fc^2^)/3'
_refine_ls_weighting_scheme calc
_refine_ls_wR_factor_gt 0.2613
_refine_ls_wR_factor_ref 0.2798
_reflns_number_gt 1843
_reflns_number_total 2614
_reflns_threshold_expression >2sigma(I)
_cod_data_source_file ic202626c_si_002_1.cif
_cod_data_source_block CCDC-855737
_cod_depositor_comments
;
The following automatic conversions were performed:

'_exptl_crystal_density_meas' value 'not_measured' was changed to '?'
- the value is perceived as not measured.

Automatic conversion script
Id: cif_fix_values 3008 2015-01-20 13:52:24Z robertas 
;
_cod_database_code 4328950

loop_
_symmetry_equiv_pos_as_xyz
'x, y, z'
'-x+1/2, y+1/2, -z+1/2'
'-x, -y, -z'
'x-1/2, -y-1/2, z-1/2'

loop_
_atom_site_label
_atom_site_type_symbol
_atom_site_fract_x
_atom_site_fract_y
_atom_site_fract_z
_atom_site_U_iso_or_equiv
_atom_site_adp_type
_atom_site_occupancy
_atom_site_symmetry_multiplicity
_atom_site_calc_flag
_atom_site_refinement_flags
Fe1 Fe 0.0000 0.0000 0.0000 0.0255(5) Uani 1 2 d S
Cl1 Cl -0.7706(4) 0.30658(16) 0.0921(3) 0.0808(9) Uani 1 1 d .
O1 O -0.7691(10) 0.3215(5) 0.2468(10) 0.100(3) Uani 1 1 d .
O2 O -0.6306(13) 0.3296(6) 0.0286(12) 0.135(4) Uani 1 1 d .
O3 O -0.9099(17) 0.3350(10) 0.0290(17) 0.198(7) Uani 1 1 d .
O4 O -0.779(2) 0.2388(5) 0.0709(13) 0.186(7) Uani 1 1 d .
N1 N -0.1402(8) 0.0823(3) 0.0919(7) 0.0399(15) Uani 1 1 d .
N2 N -0.3063(8) 0.0888(4) 0.0765(9) 0.0537(19) Uani 1 1 d .
N3 N -0.2027(9) 0.1799(3) 0.1666(8) 0.0502(18) Uani 1 1 d .
N4 N -0.1739(10) 0.2439(4) 0.2248(9) 0.0553(19) Uani 1 1 d .
N5 N -0.3020(9) 0.2730(4) 0.2243(8) 0.0518(18) Uani 1 1 d .
N6 N -0.2733(8) 0.3367(3) 0.2834(8) 0.0453(17) Uani 1 1 d .
N8 N -0.3478(7) 0.4278(3) 0.3879(7) 0.0382(15) Uani 1 1 d .
N7 N -0.1792(8) 0.4237(3) 0.4000(8) 0.0493(18) Uani 1 1 d .
N9 N 0.1596(7) 0.0034(3) 0.1972(6) 0.0343(14) Uani 1 1 d .
N10 N 0.0844(8) 0.0029(3) 0.3332(7) 0.0465(17) Uani 1 1 d .
N11 N 0.3468(7) 0.0012(3) 0.3699(7) 0.0374(15) Uani 1 1 d .
N12 N 0.5032(7) 0.0000(3) 0.4307(7) 0.0356(14) Uani 1 1 d .
C1 C -0.0808(11) 0.1364(4) 0.1491(10) 0.052(2) Uani 1 1 d .
H1A H 0.0283 0.1437 0.1739 0.063 Uiso 1 1 calc R
C2 C -0.3397(12) 0.1479(5) 0.1227(12) 0.066(3) Uani 1 1 d .
H2A H -0.4441 0.1659 0.1253 0.079 Uiso 1 1 calc R
C4 C -0.4014(10) 0.3752(4) 0.3206(9) 0.0445(19) Uani 1 1 d .
H4A H -0.5106 0.3655 0.3010 0.053 Uiso 1 1 calc R
C3 C -0.1393(10) 0.3685(4) 0.3373(10) 0.049(2) Uani 1 1 d .
H3A H -0.0329 0.3528 0.3300 0.059 Uiso 1 1 calc R
C5 C 0.3170(9) 0.0022(4) 0.2207(8) 0.0360(16) Uani 1 1 d .
H5A H 0.3959 0.0019 0.1471 0.043 Uiso 1 1 calc R
C6 C 0.1988(9) 0.0016(4) 0.4373(9) 0.0443(19) Uani 1 1 d .
H6A H 0.1816 0.0010 0.5396 0.053 Uiso 1 1 calc R
O5 O -0.716(3) 0.1650(9) 0.367(3) 0.253(10) Uani 1 1 d .
H5B H -0.7182 0.1956 0.2735 0.379 Uiso 1 1 d R
H5C H -0.6349 0.1319 0.3879 0.379 Uiso 1 1 d R

loop_
_atom_site_aniso_label
_atom_site_aniso_U_11
_atom_site_aniso_U_22
_atom_site_aniso_U_33
_atom_site_aniso_U_23
_atom_site_aniso_U_13
_atom_site_aniso_U_12
Fe1 0.0294(8) 0.0192(7) 0.0276(8) 0.0009(5) -0.0045(5) -0.0006(5)
Cl1 0.0788(19) 0.086(2) 0.0771(19) -0.0278(15) -0.0010(15) -0.0195(16)
O1 0.073(5) 0.141(8) 0.088(6) -0.047(6) 0.011(4) -0.010(5)
O2 0.128(8) 0.181(11) 0.097(7) -0.028(7) 0.025(6) -0.069(8)
O3 0.136(11) 0.30(2) 0.157(12) 0.025(13) -0.060(9) 0.027(12)
O4 0.35(2) 0.085(7) 0.124(9) -0.050(7) 0.082(11) -0.077(10)
N1 0.039(4) 0.037(4) 0.043(4) -0.004(3) -0.004(3) 0.002(3)
N2 0.041(4) 0.048(4) 0.072(5) -0.026(4) -0.006(3) 0.008(3)
N3 0.061(5) 0.030(4) 0.059(5) -0.008(3) -0.006(4) 0.005(3)
N4 0.053(5) 0.047(4) 0.066(5) -0.015(4) 0.002(4) 0.003(3)
N5 0.053(4) 0.045(4) 0.057(5) -0.009(3) -0.007(3) 0.015(3)
N6 0.055(4) 0.028(3) 0.053(4) -0.012(3) -0.005(3) 0.005(3)
N8 0.041(4) 0.030(3) 0.043(4) -0.006(3) -0.004(3) 0.001(3)
N7 0.035(4) 0.042(4) 0.071(5) -0.015(3) -0.002(3) 0.004(3)
N9 0.030(3) 0.045(4) 0.029(3) 0.000(3) -0.002(2) 0.000(3)
N10 0.037(4) 0.069(5) 0.034(4) -0.001(3) -0.003(3) -0.002(3)
N11 0.029(3) 0.049(4) 0.034(3) 0.001(3) -0.007(3) 0.001(3)
N12 0.032(3) 0.048(4) 0.026(3) 0.000(3) -0.009(2) 0.000(3)
C1 0.051(5) 0.036(5) 0.070(6) -0.022(4) -0.003(4) -0.001(4)
C2 0.050(6) 0.061(6) 0.086(7) -0.023(5) -0.015(5) 0.021(5)
C4 0.042(5) 0.035(4) 0.056(5) -0.011(4) -0.007(4) 0.002(3)
C3 0.041(5) 0.039(5) 0.068(6) -0.012(4) -0.001(4) 0.014(4)
C5 0.031(4) 0.047(4) 0.030(4) 0.002(3) -0.005(3) 0.001(3)
C6 0.034(4) 0.068(6) 0.031(4) -0.001(4) -0.001(3) 0.001(4)
O5 0.30(2) 0.144(14) 0.31(3) -0.013(15) -0.10(2) -0.019(14)

loop_
_atom_type_symbol
_atom_type_description
_atom_type_scat_dispersion_real
_atom_type_scat_dispersion_imag
_atom_type_scat_source
C C 0.0033 0.0016 'International Tables Vol C Tables 4.2.6.8 and 6.1.1.4'
H H 0.0000 0.0000 'International Tables Vol C Tables 4.2.6.8 and 6.1.1.4'
N N 0.0061 0.0033 'International Tables Vol C Tables 4.2.6.8 and 6.1.1.4'
O O 0.0106 0.0060 'International Tables Vol C Tables 4.2.6.8 and 6.1.1.4'
Cl Cl 0.1484 0.1585 'International Tables Vol C Tables 4.2.6.8 and 6.1.1.4'
Fe Fe 0.3463 0.8444 'International Tables Vol C Tables 4.2.6.8 and 6.1.1.4'

loop_
_geom_angle_atom_site_label_1
_geom_angle_atom_site_label_2
_geom_angle_atom_site_label_3
_geom_angle
_geom_angle_site_symmetry_1
_geom_angle_site_symmetry_3
N8 Fe1 N8 180.0(2) 4_665 2_445
N8 Fe1 N9 90.7(2) 4_665 .
N8 Fe1 N9 89.3(2) 2_445 .
N8 Fe1 N9 89.3(2) 4_665 3
N8 Fe1 N9 90.7(2) 2_445 3
N9 Fe1 N9 180.00(18) . 3
N8 Fe1 N1 91.6(2) 4_665 3
N8 Fe1 N1 88.4(2) 2_445 3
N9 Fe1 N1 91.0(2) . 3
N9 Fe1 N1 89.0(2) 3 3
N8 Fe1 N1 88.4(2) 4_665 .
N8 Fe1 N1 91.6(2) 2_445 .
N9 Fe1 N1 89.0(2) . .
N9 Fe1 N1 91.0(2) 3 .
N1 Fe1 N1 180.0(4) 3 .
O2 Cl1 O4 108.6(9) . .
O2 Cl1 O3 112.2(10) . .
O4 Cl1 O3 108.2(11) . .
O2 Cl1 O1 109.8(6) . .
O4 Cl1 O1 110.1(7) . .
O3 Cl1 O1 107.8(8) . .
C1 N1 N2 108.9(7) . .
C1 N1 Fe1 126.3(5) . .
N2 N1 Fe1 124.1(5) . .
C2 N2 N1 105.7(7) . .
C1 N3 C2 105.6(7) . .
C1 N3 N4 121.5(7) . .
C2 N3 N4 132.8(7) . .
N5 N4 N3 107.8(7) . .
N4 N5 N6 107.7(7) . .
C4 N6 C3 105.5(6) . .
C4 N6 N5 119.4(7) . .
C3 N6 N5 134.2(7) . .
C4 N8 N7 108.5(6) . .
C4 N8 Fe1 124.9(5) . 2_455
N7 N8 Fe1 125.6(5) . 2_455
C3 N7 N8 106.1(6) . .
C5 N9 N10 108.2(6) . .
C5 N9 Fe1 135.1(5) . .
N10 N9 Fe1 116.6(4) . .
C6 N10 N9 107.8(6) . .
C5 N11 C6 106.8(6) . .
C5 N11 N12 122.7(6) . .
C6 N11 N12 130.5(6) . .
N12 N12 N11 109.9(7) 3_656 .
N1 C1 N3 108.8(7) . .
N2 C2 N3 110.9(8) . .
N8 C4 N6 109.1(7) . .
N7 C3 N6 110.8(7) . .
N9 C5 N11 108.8(7) . .
N10 C6 N11 108.4(7) . .
N1 C1 H1A 125.6 . .
N3 C1 H1A 125.6 . .
N2 C2 H2A 124.5 . .
N3 C2 H2A 124.5 . .
N8 C4 H4A 125.4 . .
N6 C4 H4A 125.4 . .
N7 C3 H3A 124.6 . .
N6 C3 H3A 124.6 . .
N9 C5 H5A 125.6 . .
N11 C5 H5A 125.6 . .
N10 C6 H6A 125.8 . .
N11 C6 H6A 125.8 . .
H5B O5 H5C 124.8 . .

loop_
_geom_bond_atom_site_label_1
_geom_bond_atom_site_label_2
_geom_bond_distance
_geom_bond_site_symmetry_2
Fe1 N8 2.173(6) 4_665
Fe1 N8 2.173(6) 2_445
Fe1 N9 2.184(6) .
Fe1 N9 2.184(6) 3
Fe1 N1 2.187(6) 3
Fe1 N1 2.187(6) .
Cl1 O2 1.369(10) .
Cl1 O4 1.382(10) .
Cl1 O3 1.389(13) .
Cl1 O1 1.419(9) .
N1 C1 1.297(10) .
N1 N2 1.372(9) .
N2 C2 1.294(11) .
N3 C1 1.341(11) .
N3 C2 1.348(12) .
N3 N4 1.412(9) .
N4 N5 1.202(10) .
N5 N6 1.408(9) .
N6 C4 1.352(10) .
N6 C3 1.354(11) .
N8 C4 1.296(9) .
N8 N7 1.386(9) .
N8 Fe1 2.173(6) 2_455
N7 C3 1.292(10) .
N9 C5 1.303(10) .
N9 N10 1.373(9) .
N10 C6 1.313(11) .
N11 C5 1.356(10) .
N11 C6 1.363(10) .
N11 N12 1.385(9) .
N12 N12 1.245(12) 3_656
C1 H1A 0.9300 .
C2 H2A 0.9300 .
C4 H4A 0.9300 .
C3 H3A 0.9300 .
C5 H5A 0.9300 .
C6 H6A 0.9300 .
O5 H5B 1.0436 .
O5 H5C 0.9590 .
